data_1560010
loop_
_publ_author_name
'Normand, Adrien T.'
'Sosa Carrizo, E. Daiann'
'Magnoux, Corentin'
'Lobato, Esteban'
'Cattey, H\'el\`ene'
'Richard, Philippe'
'Brand\`es, St\'ephane'
'Devillers, Charles H.'
'Romieu, Anthony'
'Le Gendre, Pierre'
'Fleurat-Lessard, Paul'

_publ_section_title
;
 Reappraising Schmidpeter's bis(iminophosphoranyl)phosphides: coordination
 to transition metals and bonding analysis.
;
_journal_issue 1
_journal_name_full 'Chemical science'
_journal_page_first 253
_journal_page_last 269
_journal_paper_doi 10.1039/d0sc04736h
_journal_volume 12
_journal_year 2020
_chemical_formula_moiety 'C24 H38 Cl2 N2 P3 Ti'
_chemical_formula_sum 'C24 H38 Cl2 N2 P3 Ti'
_chemical_formula_weight 566.27
_space_group_crystal_system monoclinic
_space_group_IT_number 14
_space_group_name_Hall '-P 2yn'
_space_group_name_H-M_alt 'P 1 21/n 1'
_atom_sites_solution_hydrogens geom
_audit_creation_date 2020-01-21
_audit_creation_method
;
Olex2 1.2
(compiled 2018.05.29 svn.r3508 for OlexSys, GUI svn.r5506)
;
_audit_update_record
;
2020-02-19 deposited with the CCDC.	2020-10-26 downloaded from the CCDC.
;
_cell_angle_alpha 90
_cell_angle_beta 99.796(6)
_cell_angle_gamma 90
_cell_formula_units_Z 4
_cell_length_a 11.1686(13)
_cell_length_b 15.390(2)
_cell_length_c 16.608(2)
_cell_measurement_reflns_used 2721
_cell_measurement_temperature 100.
_cell_measurement_theta_max 25.74
_cell_measurement_theta_min 2.93
_cell_volume 2813.0(6)
_computing_cell_refinement 'SAINT V8.38A (?, 2016)'
_computing_data_reduction 'SAINT V8.38A (?, 2016)'
_computing_molecular_graphics 'Olex2 (Dolomanov et al., 2009)'
_computing_publication_material 'Olex2 (Dolomanov et al., 2009)'
_computing_structure_refinement 'XL (Sheldrick, 2008)'
_diffrn_ambient_temperature 100.
_diffrn_detector CMOS
_diffrn_detector_area_resol_mean '1024 x 1024'
_diffrn_detector_type 'Photon 100'
_diffrn_measured_fraction_theta_full 0.998
_diffrn_measured_fraction_theta_max 0.995
_diffrn_measurement_device '\k-geometry diffractometer'
_diffrn_measurement_device_type 'Bruker D8 Mo'
_diffrn_measurement_method '\f and \w scans'
_diffrn_radiation_collimation '0.6 mm'
_diffrn_radiation_monochromator 'TRIUMPH curved crystal'
_diffrn_radiation_probe x-ray
_diffrn_radiation_type MoK\a
_diffrn_radiation_wavelength 0.71073
_diffrn_reflns_av_R_equivalents 0.0306
_diffrn_reflns_av_unetI/netI 0.0195
_diffrn_reflns_Laue_measured_fraction_full 0.998
_diffrn_reflns_Laue_measured_fraction_max 0.995
_diffrn_reflns_limit_h_max 14
_diffrn_reflns_limit_h_min -14
_diffrn_reflns_limit_k_max 20
_diffrn_reflns_limit_k_min -19
_diffrn_reflns_limit_l_max 21
_diffrn_reflns_limit_l_min -17
_diffrn_reflns_number 50555
_diffrn_reflns_point_group_measured_fraction_full 0.998
_diffrn_reflns_point_group_measured_fraction_max 0.995
_diffrn_reflns_theta_full 25.242
_diffrn_reflns_theta_max 27.583
_diffrn_reflns_theta_min 3.132
_diffrn_source 'X-ray tube'
_diffrn_source_target Mo
_diffrn_source_type 'Siemens KFF Mo 2K-90C'
_diffrn_standards_number 0
_exptl_absorpt_coefficient_mu 0.680
_exptl_absorpt_correction_T_max 0.7454
_exptl_absorpt_correction_T_min 0.6728
_exptl_absorpt_correction_type multi-scan
_exptl_absorpt_process_details
'SADABS-2016/2 (Bruker,2016/2) was used for absorption correction. wR2(int) was 0.0720 before and 0.0629 after correction. The Ratio of minimum to maximum transmission is 0.9026. The \l/2 correction factor is Not present.'
_exptl_crystal_colour yellow
_exptl_crystal_colour_primary yellow
_exptl_crystal_density_diffrn 1.337
_exptl_crystal_description plate
_exptl_crystal_F_000 1188
_exptl_crystal_size_max 0.32
_exptl_crystal_size_mid 0.32
_exptl_crystal_size_min 0.075
_refine_diff_density_max 0.396
_refine_diff_density_min -0.278
_refine_diff_density_rms 0.060
_refine_ls_extinction_method none
_refine_ls_goodness_of_fit_ref 1.086
_refine_ls_hydrogen_treatment constr
_refine_ls_matrix_type full
_refine_ls_number_parameters 297
_refine_ls_number_reflns 6479
_refine_ls_number_restraints 0
_refine_ls_restrained_S_all 1.086
_refine_ls_R_factor_all 0.0395
_refine_ls_R_factor_gt 0.0295
_refine_ls_shift/su_max 0.001
_refine_ls_shift/su_mean 0.000
_refine_ls_structure_factor_coef Fsqd
_refine_ls_weighting_details 'w=1/[\s^2^(Fo^2^)+(0.0187P)^2^+3.0018P] where P=(Fo^2^+2Fc^2^)/3'
_refine_ls_weighting_scheme calc
_refine_ls_wR_factor_gt 0.0624
_refine_ls_wR_factor_ref 0.0685
_reflns_Friedel_coverage 0.000
_reflns_number_gt 5542
_reflns_number_total 6479
_reflns_threshold_expression 'I > 2\s(I)'
_cod_data_source_file d0sc04736h2.cif
_cod_data_source_block 3b
_cod_depositor_comments 'Adding full bibliography for 1560000--1560012.cif.'
_cod_original_cell_volume 2813.1(7)
_cod_database_code 1560010
_shelx_shelxl_version_number 2017/1
_shelx_space_group_comment
;
The symmetry employed for this shelxl refinement is uniquely defined
by the following loop, which should always be used as a source of
symmetry information in preference to the above space-group names.
They are only intended as comments.
;
_shelx_estimated_absorpt_t_max 0.951
_shelx_estimated_absorpt_t_min 0.812
_olex2_refinement_description
;
1. Fixed Uiso
 At 1.2 times of:
  All C(H) groups
 At 1.5 times of:
  All C(H,H,H) groups
2.a Ternary CH refined with riding coordinates:
 C7(H7), C10(H10), C19(H19), C22(H22)
2.b Aromatic/amide H refined with riding coordinates:
 C2(H2), C3(H3), C4(H4), C5(H5), C6(H6), C14(H14), C15(H15), C16(H16),
 C17(H17), C18(H18)
2.c Idealised Me refined as rotating group:
 C8(H8A,H8B,H8C), C9(H9A,H9B,H9C), C11(H11A,H11B,H11C), C12(H12A,H12B,H12C),
 C20(H20A,H20B,H20C), C21(H21A,H21B,H21C), C23(H23A,H23B,H23C), C24(H24A,H24B,
 H24C)
;
_olex2_diffrn_ambient_temperature_device 'Oxford Cryosystems'
_olex2_exptl_crystal_mounting_method 'The crystal was mounted on a mylar loop with oil'
_olex2_submission_special_instructions 'No special instructions were received'

loop_
_space_group_symop_operation_xyz
'x, y, z'
'-x+1/2, y+1/2, -z+1/2'
'-x, -y, -z'
'x-1/2, -y-1/2, z-1/2'

loop_
_atom_site_label
_atom_site_type_symbol
_atom_site_fract_x
_atom_site_fract_y
_atom_site_fract_z
_atom_site_U_iso_or_equiv
_atom_site_adp_type
_atom_site_occupancy
_atom_site_site_symmetry_order
_atom_site_calc_flag
_atom_site_refinement_flags_posn
_atom_site_refinement_flags_adp
_atom_site_refinement_flags_occupancy
_atom_site_disorder_assembly
_atom_site_disorder_group
C1 C 0.32328(17) 0.11757(11) 0.60948(10) 0.0189(4) Uani 1 1 d . . . . .
C2 C 0.4071(2) 0.06023(12) 0.58606(11) 0.0317(5) Uani 1 1 d . . . A 1
H2 H 0.490390 0.075946 0.592176 0.038 Uiso 1 1 calc R . . A 1
C3 C 0.3683(3) -0.02051(14) 0.55353(13) 0.0546(8) Uani 1 1 d . . . A 1
H3 H 0.425625 -0.059947 0.537913 0.066 Uiso 1 1 calc R . . A 1
C4 C 0.2476(4) -0.04356(16) 0.54384(14) 0.0684(11) Uani 1 1 d . . . A 1
H4 H 0.221692 -0.098430 0.521111 0.082 Uiso 1 1 calc R . . A 1
C5 C 0.1653(3) 0.01284(19) 0.56707(13) 0.0588(9) Uani 1 1 d . . . A 1
H5 H 0.082275 -0.003600 0.561217 0.071 Uiso 1 1 calc R . . A 1
C6 C 0.2015(2) 0.09374(15) 0.59906(11) 0.0343(5) Uani 1 1 d . . . A 1
H6 H 0.143110 0.132876 0.613855 0.041 Uiso 1 1 calc R . . A 1
C7 C 0.21713(15) 0.22726(11) 0.76855(10) 0.0166(3) Uani 1 1 d . . . . .
H7 H 0.183734 0.167213 0.758433 0.020 Uiso 1 1 calc R . . . .
C8 C 0.12781(16) 0.29000(13) 0.71912(12) 0.0264(4) Uani 1 1 d . . . . .
H8A H 0.045323 0.277070 0.728407 0.040 Uiso 1 1 calc GR . . . .
H8B H 0.131515 0.283519 0.660895 0.040 Uiso 1 1 calc GR . . . .
H8C H 0.149144 0.349749 0.736273 0.040 Uiso 1 1 calc GR . . . .
C9 C 0.22835(17) 0.24572(13) 0.85999(11) 0.0238(4) Uani 1 1 d . . . . .
H9A H 0.273932 0.198674 0.891066 0.036 Uiso 1 1 calc GR . . . .
H9B H 0.147079 0.249458 0.874553 0.036 Uiso 1 1 calc GR . . . .
H9C H 0.271216 0.300851 0.872943 0.036 Uiso 1 1 calc GR . . . .
C10 C 0.46288(16) 0.15640(11) 0.80683(10) 0.0176(3) Uani 1 1 d . . . . .
H10 H 0.478725 0.184888 0.861734 0.021 Uiso 1 1 calc R . . . .
C11 C 0.58576(16) 0.14148(12) 0.77997(12) 0.0234(4) Uani 1 1 d . . . . .
H11A H 0.575521 0.101183 0.733611 0.035 Uiso 1 1 calc GR . . . .
H11B H 0.643016 0.116724 0.825457 0.035 Uiso 1 1 calc GR . . . .
H11C H 0.617407 0.196967 0.763638 0.035 Uiso 1 1 calc GR . . . .
C12 C 0.40105(18) 0.06845(12) 0.81649(12) 0.0254(4) Uani 1 1 d . . . . .
H12A H 0.326993 0.077916 0.839588 0.038 Uiso 1 1 calc GR . . . .
H12B H 0.456729 0.030977 0.853109 0.038 Uiso 1 1 calc GR . . . .
H12C H 0.380085 0.040494 0.762932 0.038 Uiso 1 1 calc GR . . . .
C13 C 0.69951(14) 0.33287(11) 0.59728(9) 0.0141(3) Uani 1 1 d . . . . .
C14 C 0.74984(16) 0.40453(12) 0.56430(10) 0.0187(3) Uani 1 1 d . . . . .
H14 H 0.708043 0.458542 0.559892 0.022 Uiso 1 1 calc R . . . .
C15 C 0.86107(16) 0.39745(13) 0.53777(10) 0.0229(4) Uani 1 1 d . . . . .
H15 H 0.895340 0.446850 0.515980 0.027 Uiso 1 1 calc R . . . .
C16 C 0.92206(16) 0.31886(14) 0.54296(11) 0.0242(4) Uani 1 1 d . . . . .
H16 H 0.998540 0.314325 0.525522 0.029 Uiso 1 1 calc R . . . .
C17 C 0.87084(16) 0.24697(13) 0.57371(10) 0.0219(4) Uani 1 1 d . . . . .
H17 H 0.911734 0.192651 0.576272 0.026 Uiso 1 1 calc R . . . .
C18 C 0.75995(15) 0.25333(11) 0.60095(10) 0.0168(3) Uani 1 1 d . . . . .
H18 H 0.725542 0.203557 0.622010 0.020 Uiso 1 1 calc R . . . .
C19 C 0.58296(16) 0.50862(10) 0.70039(11) 0.0175(3) Uani 1 1 d . . . . .
H19 H 0.664898 0.523889 0.687932 0.021 Uiso 1 1 calc R . . . .
C20 C 0.56744(19) 0.55920(12) 0.77762(12) 0.0261(4) Uani 1 1 d . . . . .
H20A H 0.487609 0.546264 0.791720 0.039 Uiso 1 1 calc GR . . . .
H20B H 0.573610 0.621650 0.767541 0.039 Uiso 1 1 calc GR . . . .
H20C H 0.631179 0.541971 0.822893 0.039 Uiso 1 1 calc GR . . . .
C21 C 0.48938(17) 0.53804(12) 0.62717(12) 0.0233(4) Uani 1 1 d . . . . .
H21A H 0.499483 0.503972 0.578926 0.035 Uiso 1 1 calc GR . . . .
H21B H 0.501457 0.599790 0.616566 0.035 Uiso 1 1 calc GR . . . .
H21C H 0.407311 0.529186 0.639148 0.035 Uiso 1 1 calc GR . . . .
C22 C 0.70994(15) 0.36063(11) 0.79399(10) 0.0169(3) Uani 1 1 d . . . . .
H22 H 0.732839 0.299708 0.782157 0.020 Uiso 1 1 calc R . . . .
C23 C 0.82370(16) 0.41621(13) 0.79260(12) 0.0246(4) Uani 1 1 d . . . . .
H23A H 0.842837 0.416891 0.737166 0.037 Uiso 1 1 calc GR . . . .
H23B H 0.892287 0.391542 0.830340 0.037 Uiso 1 1 calc GR . . . .
H23C H 0.808607 0.475697 0.809412 0.037 Uiso 1 1 calc GR . . . .
C24 C 0.67449(17) 0.35886(13) 0.87921(11) 0.0245(4) Uani 1 1 d . . . . .
H24A H 0.652097 0.417554 0.894078 0.037 Uiso 1 1 calc GR . . . .
H24B H 0.743482 0.338217 0.919125 0.037 Uiso 1 1 calc GR . . . .
H24C H 0.605229 0.319690 0.878883 0.037 Uiso 1 1 calc GR . . . .
Cl1 Cl 0.24293(4) 0.37957(3) 0.51509(3) 0.02193(10) Uani 1 1 d . . . . .
Cl2 Cl 0.47043(4) 0.23724(3) 0.46741(2) 0.01954(9) Uani 1 1 d . . . . .
N1 N 0.36167(12) 0.20152(9) 0.64082(8) 0.0127(3) Uani 1 1 d . . . . .
N2 N 0.58681(12) 0.33958(9) 0.62760(8) 0.0130(3) Uani 1 1 d . . . . .
P1 P 0.36633(4) 0.22998(3) 0.73645(2) 0.01150(9) Uani 1 1 d . . . . .
P2 P 0.39918(4) 0.36845(3) 0.73579(3) 0.01293(9) Uani 1 1 d . . . . .
P3 P 0.58046(4) 0.38957(3) 0.71380(2) 0.01162(9) Uani 1 1 d . . . . .
Ti Ti 0.41160(3) 0.30510(2) 0.58047(2) 0.01134(7) Uani 1 1 d . . . . .

loop_
_atom_site_aniso_label
_atom_site_aniso_U_11
_atom_site_aniso_U_22
_atom_site_aniso_U_33
_atom_site_aniso_U_23
_atom_site_aniso_U_13
_atom_site_aniso_U_12
C1 0.0339(10) 0.0125(8) 0.0098(7) 0.0022(6) 0.0028(7) -0.0066(7)
C2 0.0574(14) 0.0182(9) 0.0172(9) -0.0014(7) -0.0007(9) 0.0086(9)
C3 0.127(3) 0.0144(10) 0.0196(10) -0.0018(8) 0.0032(13) 0.0116(13)
C4 0.161(3) 0.0246(12) 0.0178(11) -0.0041(9) 0.0092(15) -0.0486(17)
C5 0.096(2) 0.0619(18) 0.0199(11) -0.0095(11) 0.0136(12) -0.0653(17)
C6 0.0440(12) 0.0442(13) 0.0162(9) -0.0063(8) 0.0092(8) -0.0288(10)
C7 0.0153(8) 0.0194(8) 0.0162(8) 0.0013(6) 0.0061(6) -0.0031(6)
C8 0.0128(8) 0.0356(11) 0.0310(10) 0.0090(8) 0.0042(7) 0.0023(8)
C9 0.0254(9) 0.0286(10) 0.0198(9) -0.0010(7) 0.0110(7) 0.0009(8)
C10 0.0221(9) 0.0165(8) 0.0135(8) 0.0029(6) 0.0012(6) 0.0044(7)
C11 0.0213(9) 0.0202(9) 0.0276(9) 0.0006(7) 0.0010(7) 0.0062(7)
C12 0.0343(11) 0.0187(9) 0.0242(9) 0.0089(7) 0.0081(8) 0.0023(8)
C13 0.0122(7) 0.0198(8) 0.0103(7) -0.0021(6) 0.0022(6) -0.0021(6)
C14 0.0195(9) 0.0210(9) 0.0163(8) -0.0018(7) 0.0049(7) -0.0051(7)
C15 0.0206(9) 0.0337(10) 0.0150(8) -0.0007(7) 0.0052(7) -0.0131(8)
C16 0.0109(8) 0.0474(12) 0.0144(8) -0.0023(8) 0.0026(6) -0.0029(8)
C17 0.0149(8) 0.0324(10) 0.0180(8) -0.0013(7) 0.0016(7) 0.0047(7)
C18 0.0142(8) 0.0212(8) 0.0147(8) -0.0007(6) 0.0014(6) -0.0014(6)
C19 0.0195(8) 0.0109(7) 0.0224(8) -0.0014(6) 0.0045(7) -0.0028(6)
C20 0.0335(11) 0.0153(8) 0.0302(10) -0.0090(7) 0.0072(8) -0.0012(8)
C21 0.0256(9) 0.0154(8) 0.0282(9) 0.0058(7) 0.0029(8) -0.0002(7)
C22 0.0132(8) 0.0193(8) 0.0170(8) 0.0013(7) -0.0004(6) 0.0001(6)
C23 0.0146(8) 0.0311(10) 0.0267(9) 0.0031(8) -0.0008(7) -0.0043(7)
C24 0.0207(9) 0.0349(11) 0.0167(8) 0.0031(8) -0.0001(7) -0.0016(8)
Cl1 0.0158(2) 0.0258(2) 0.0230(2) 0.00880(17) -0.00025(15) 0.00193(16)
Cl2 0.0226(2) 0.0211(2) 0.01710(19) -0.00480(16) 0.00960(15) -0.00578(16)
N1 0.0160(7) 0.0116(6) 0.0108(6) -0.0005(5) 0.0034(5) -0.0025(5)
N2 0.0128(6) 0.0138(6) 0.0131(6) -0.0019(5) 0.0041(5) -0.0028(5)
P1 0.01278(19) 0.01134(19) 0.01079(18) 0.00082(15) 0.00315(15) 0.00004(15)
P2 0.01305(19) 0.01107(19) 0.01554(19) -0.00122(15) 0.00490(15) 0.00029(15)
P3 0.01188(19) 0.01038(19) 0.01266(19) -0.00075(15) 0.00222(15) -0.00095(15)
Ti 0.01103(14) 0.01200(14) 0.01122(13) 0.00099(10) 0.00259(10) -0.00168(10)

loop_
_atom_type_symbol
_atom_type_description
_atom_type_scat_dispersion_real
_atom_type_scat_dispersion_imag
_atom_type_scat_source
C C 0.0033 0.0016 'International Tables Vol C Tables 4.2.6.8 and 6.1.1.4'
H H 0.0000 0.0000 'International Tables Vol C Tables 4.2.6.8 and 6.1.1.4'
Cl Cl 0.1484 0.1585 'International Tables Vol C Tables 4.2.6.8 and 6.1.1.4'
N N 0.0061 0.0033 'International Tables Vol C Tables 4.2.6.8 and 6.1.1.4'
P P 0.1023 0.0942 'International Tables Vol C Tables 4.2.6.8 and 6.1.1.4'
Ti Ti 0.2776 0.4457 'International Tables Vol C Tables 4.2.6.8 and 6.1.1.4'

loop_
_geom_angle_atom_site_label_1
_geom_angle_atom_site_label_2
_geom_angle_atom_site_label_3
_geom_angle
_geom_angle_site_symmetry_1
_geom_angle_site_symmetry_3
_geom_angle_publ_flag
C2 C1 C6 119.27(18) . . ?
C2 C1 N1 120.06(17) . . ?
C6 C1 N1 120.62(17) . . ?
C1 C2 C3 119.7(2) . . ?
C4 C3 C2 120.6(3) . . ?
C5 C4 C3 119.7(2) . . ?
C4 C5 C6 120.8(3) . . ?
C5 C6 C1 120.0(2) . . ?
C8 C7 C9 110.66(15) . . ?
C8 C7 P1 111.89(11) . . ?
C9 C7 P1 111.06(12) . . ?
C11 C10 C12 109.79(14) . . ?
C11 C10 P1 111.40(12) . . ?
C12 C10 P1 112.49(12) . . ?
C14 C13 C18 119.21(15) . . ?
C14 C13 N2 121.16(15) . . ?
C18 C13 N2 119.63(14) . . ?
C15 C14 C13 120.32(17) . . ?
C16 C15 C14 120.36(17) . . ?
C17 C16 C15 119.49(16) . . ?
C16 C17 C18 120.70(17) . . ?
C17 C18 C13 119.89(16) . . ?
C20 C19 P3 113.34(12) . . ?
C21 C19 C20 110.79(15) . . ?
C21 C19 P3 111.53(12) . . ?
C23 C22 P3 113.80(12) . . ?
C24 C22 C23 111.60(15) . . ?
C24 C22 P3 112.12(12) . . ?
C1 N1 P1 123.47(11) . . ?
C1 N1 Ti 128.72(10) . . ?
P1 N1 Ti 107.77(7) . . ?
C13 N2 P3 120.74(11) . . ?
C13 N2 Ti 133.15(10) . . ?
P3 N2 Ti 105.95(7) . . ?
C7 P1 C10 105.35(8) . . ?
C7 P1 P2 100.79(6) . . ?
C7 P1 Ti 124.23(6) . . ?
C10 P1 P2 121.89(6) . . ?
C10 P1 Ti 128.92(6) . . ?
N1 P1 C7 113.24(7) . . ?
N1 P1 C10 111.70(7) . . ?
N1 P1 P2 103.63(5) . . ?
N1 P1 Ti 40.36(5) . . ?
P2 P1 Ti 63.642(16) . . ?
P1 P2 Ti 72.231(17) . . ?
P3 P2 P1 108.45(2) . . ?
P3 P2 Ti 72.395(17) . . ?
C19 P3 P2 101.84(6) . . ?
C19 P3 Ti 111.53(6) . . ?
C22 P3 C19 107.48(8) . . ?
C22 P3 P2 119.17(6) . . ?
C22 P3 Ti 139.14(6) . . ?
N2 P3 C19 110.91(7) . . ?
N2 P3 C22 111.86(8) . . ?
N2 P3 P2 105.11(5) . . ?
N2 P3 Ti 41.85(5) . . ?
P2 P3 Ti 63.882(18) . . ?
Cl1 Ti Cl2 99.33(2) . . ?
Cl1 Ti P1 110.982(18) . . ?
Cl1 Ti P2 95.540(19) . . ?
Cl1 Ti P3 119.938(19) . . ?
Cl2 Ti P1 129.942(19) . . ?
Cl2 Ti P2 164.981(19) . . ?
Cl2 Ti P3 124.582(18) . . ?
N1 Ti Cl1 110.74(4) . . ?
N1 Ti Cl2 100.71(4) . . ?
N1 Ti N2 110.02(6) . . ?
N1 Ti P1 31.87(4) . . ?
N1 Ti P2 75.76(4) . . ?
N1 Ti P3 99.84(4) . . ?
N2 Ti Cl1 134.39(4) . . ?
N2 Ti Cl2 92.39(4) . . ?
N2 Ti P1 93.50(4) . . ?
N2 Ti P2 75.54(4) . . ?
N2 Ti P3 32.20(4) . . ?
P2 Ti P1 44.127(15) . . ?
P2 Ti P3 43.723(13) . . ?
P3 Ti P1 72.419(15) . . ?

loop_
_geom_bond_atom_site_label_1
_geom_bond_atom_site_label_2
_geom_bond_distance
_geom_bond_site_symmetry_2
_geom_bond_publ_flag
C1 C2 1.389(3) . ?
C1 C6 1.391(3) . ?
C1 N1 1.431(2) . ?
C2 C3 1.394(3) . ?
C3 C4 1.376(5) . ?
C4 C5 1.367(5) . ?
C5 C6 1.387(3) . ?
C7 C8 1.524(2) . ?
C7 C9 1.529(2) . ?
C7 P1 1.8343(16) . ?
C10 C11 1.531(2) . ?
C10 C12 1.540(2) . ?
C10 P1 1.8392(17) . ?
C13 C14 1.392(2) . ?
C13 C18 1.394(2) . ?
C13 N2 1.437(2) . ?
C14 C15 1.391(2) . ?
C15 C16 1.384(3) . ?
C16 C17 1.383(3) . ?
C17 C18 1.392(2) . ?
C19 C20 1.535(2) . ?
C19 C21 1.531(2) . ?
C19 P3 1.8465(17) . ?
C22 C23 1.535(2) . ?
C22 C24 1.534(2) . ?
C22 P3 1.8461(17) . ?
Cl1 Ti 2.3119(5) . ?
Cl2 Ti 2.3384(5) . ?
N1 P1 1.6400(14) . ?
N1 Ti 2.0116(13) . ?
N2 P3 1.6374(14) . ?
N2 Ti 2.0501(14) . ?
P1 P2 2.1626(7) . ?
P1 Ti 2.9579(6) . ?
P2 P3 2.1424(6) . ?
P2 Ti 2.7832(6) . ?
P3 Ti 2.9545(6) . ?
